data_7033010
loop_
_publ_author_name
'Anga, Srinivas'
'Bhattacharjee, Jayeeta'
'Harinath, Adimulam'
'Panda, Tarun K.'

_publ_section_title
;
 Synthesis, structure and reactivity study of magnesium amidinato
 complexes derived from carbodiimides and
 N,N'-bis(2,6-diisopropylphenyl)-1,4-diaza-butadiene ligands.
;
_journal_issue 3
_journal_name_full 'Dalton transactions (Cambridge, England : 2003)'
_journal_page_first 955
_journal_page_last 965
_journal_paper_doi 10.1039/c4dt03074e
_journal_volume 44
_journal_year 2015
_chemical_formula_moiety 'C80 H100 Mg2 N4 O2, 2(C7 H8)'
_chemical_formula_sum 'C94 H116 Mg2 N4 O2'
_chemical_formula_weight 1382.53
_chemical_name_systematic
;
 ?
;
_space_group_IT_number 2
_symmetry_cell_setting triclinic
_symmetry_space_group_name_Hall '-P 1'
_symmetry_space_group_name_H-M 'P -1'
_atom_sites_solution_hydrogens geom
_atom_sites_solution_primary direct
_atom_sites_solution_secondary difmap
_audit_creation_method SHELXL-97
_cell_angle_alpha 79.062(5)
_cell_angle_beta 73.256(5)
_cell_angle_gamma 67.014(5)
_cell_formula_units_Z 1
_cell_length_a 11.523(5)
_cell_length_b 12.684(5)
_cell_length_c 15.762(5)
_cell_measurement_reflns_used 12683
_cell_measurement_temperature 120(2)
_cell_measurement_theta_max 30.5
_cell_measurement_theta_min 3.1
_cell_volume 2023.1(14)
_computing_cell_refinement 'RAPID-AUTO (Rigaku, 1998)'
_computing_data_collection 'RAPID-AUTO (Rigaku, 1998)'
_computing_data_reduction 'teXan (Rigaku/MSC, 2004)'
_computing_molecular_graphics Ortep-32
_computing_publication_material WinGX
_computing_structure_refinement 'SHELXL-97 (Sheldrick, 1997)'
_computing_structure_solution 'SIR 97'
_diffrn_ambient_temperature 120(2)
_diffrn_measured_fraction_theta_full 0.994
_diffrn_measured_fraction_theta_max 0.994
_diffrn_measurement_device_type 'Rigaku RAXIS-RAPID Imaging Plate'
_diffrn_radiation_monochromator graphite
_diffrn_radiation_source 'fine-focus sealed tube'
_diffrn_radiation_type MoK\a
_diffrn_radiation_wavelength 0.71069
_diffrn_reflns_av_R_equivalents 0.0815
_diffrn_reflns_av_sigmaI/netI 0.0794
_diffrn_reflns_limit_h_max 16
_diffrn_reflns_limit_h_min -16
_diffrn_reflns_limit_k_max 18
_diffrn_reflns_limit_k_min -18
_diffrn_reflns_limit_l_max 22
_diffrn_reflns_limit_l_min -20
_diffrn_reflns_number 41678
_diffrn_reflns_theta_full 30.48
_diffrn_reflns_theta_max 30.48
_diffrn_reflns_theta_min 3.07
_exptl_absorpt_coefficient_mu 0.080
_exptl_absorpt_correction_T_max 1.00000
_exptl_absorpt_correction_T_min 0.65234
_exptl_absorpt_correction_type empirical
_exptl_absorpt_process_details
;
Higashi, H. (1995), ABSCOR: Program for Absorption
Correction, Rigaku Corporation, Tokyo, Japan.
;
_exptl_crystal_colour yellow
_exptl_crystal_density_diffrn 1.135
_exptl_crystal_density_method 'not measured'
_exptl_crystal_description platelet
_exptl_crystal_F_000 748
_exptl_crystal_size_max 0.23
_exptl_crystal_size_mid 0.22
_exptl_crystal_size_min 0.19
_refine_diff_density_max 0.456
_refine_diff_density_min -0.482
_refine_diff_density_rms 0.076
_refine_ls_extinction_method none
_refine_ls_goodness_of_fit_ref 1.155
_refine_ls_hydrogen_treatment constr
_refine_ls_matrix_type full
_refine_ls_number_parameters 469
_refine_ls_number_reflns 12266
_refine_ls_number_restraints 0
_refine_ls_restrained_S_all 1.155
_refine_ls_R_factor_all 0.1286
_refine_ls_R_factor_gt 0.0688
_refine_ls_shift/su_max 0.000
_refine_ls_shift/su_mean 0.000
_refine_ls_structure_factor_coef Fsqd
_refine_ls_weighting_details 'calc w=1/[\s^2^(Fo^2^)+(0.1007P)^2^+0.4774P] where P=(Fo^2^+2Fc^2^)/3'
_refine_ls_weighting_scheme calc
_refine_ls_wR_factor_gt 0.1703
_refine_ls_wR_factor_ref 0.2386
_reflns_number_gt 6555
_reflns_number_total 12266
_reflns_threshold_expression >2sigma(I)
_cod_data_source_file c4dt03074e2.cif
_cod_data_source_block compound_7
_cod_depositor_comments 'Adding full bibliography for 7033004--7033010.cif.'
_cod_original_cell_volume 2023.1(13)
_cod_database_code 7033010

loop_
_symmetry_equiv_pos_as_xyz
'x, y, z'
'-x, -y, -z'

loop_
_atom_site_label
_atom_site_type_symbol
_atom_site_fract_x
_atom_site_fract_y
_atom_site_fract_z
_atom_site_U_iso_or_equiv
_atom_site_adp_type
_atom_site_occupancy
_atom_site_symmetry_multiplicity
_atom_site_calc_flag
_atom_site_refinement_flags
Mg1 Mg 0.03220(7) 0.44964(6) 0.41723(4) 0.02445(18) Uani 1 1 d .
N1 N 0.14887(17) 0.32455(15) 0.34042(11) 0.0249(4) Uani 1 1 d .
N2 N -0.04699(16) 0.52006(14) 0.30251(11) 0.0232(4) Uani 1 1 d .
O1 O 0.08988(14) 0.54608(13) 0.46629(9) 0.0263(3) Uani 1 1 d .
C1 C 0.1444(2) 0.35978(17) 0.24878(13) 0.0246(4) Uani 1 1 d .
H1A H 0.2251 0.3704 0.2166 0.030 Uiso 1 1 d R
H1B H 0.1387 0.2983 0.2236 0.030 Uiso 1 1 d R
C2 C 0.0334(2) 0.46870(18) 0.23403(13) 0.0237(4) Uani 1 1 d .
C3 C -0.16558(19) 0.61604(18) 0.29247(13) 0.0244(4) Uani 1 1 d .
C4 C -0.1700(2) 0.72996(19) 0.27907(14) 0.0271(4) Uani 1 1 d .
C5 C -0.2892(2) 0.8173(2) 0.27292(15) 0.0314(5) Uani 1 1 d .
H27 H -0.2948 0.8935 0.2643 0.038 Uiso 1 1 calc R
C6 C -0.3978(2) 0.7930(2) 0.27929(15) 0.0332(5) Uani 1 1 d .
H24 H -0.4750 0.8523 0.2733 0.040 Uiso 1 1 calc R
C7 C -0.3920(2) 0.6800(2) 0.29469(15) 0.0322(5) Uani 1 1 d .
H53 H -0.4662 0.6641 0.3003 0.039 Uiso 1 1 calc R
C8 C -0.2763(2) 0.58984(19) 0.30185(14) 0.0271(4) Uani 1 1 d .
C9 C -0.2764(2) 0.4678(2) 0.32115(16) 0.0317(5) Uani 1 1 d .
H52 H -0.1971 0.4187 0.3406 0.038 Uiso 1 1 calc R
C10 C -0.3921(2) 0.4583(2) 0.39528(16) 0.0368(5) Uani 1 1 d .
H28A H -0.4695 0.4918 0.3733 0.055 Uiso 1 1 calc R
H28B H -0.4016 0.4984 0.4442 0.055 Uiso 1 1 calc R
H28C H -0.3780 0.3788 0.4149 0.055 Uiso 1 1 calc R
C11 C -0.2755(3) 0.4214(3) 0.23803(19) 0.0497(7) Uani 1 1 d .
H56A H -0.3545 0.4657 0.2195 0.074 Uiso 1 1 calc R
H56B H -0.2685 0.3424 0.2513 0.074 Uiso 1 1 calc R
H56C H -0.2028 0.4270 0.1912 0.074 Uiso 1 1 calc R
C12 C -0.0560(2) 0.7628(2) 0.27503(16) 0.0330(5) Uani 1 1 d .
H25 H 0.0195 0.6920 0.2774 0.040 Uiso 1 1 calc R
C13 C -0.0234(3) 0.8350(2) 0.18823(18) 0.0430(6) Uani 1 1 d .
H39A H -0.0937 0.9074 0.1866 0.064 Uiso 1 1 calc R
H39B H -0.0105 0.7947 0.1386 0.064 Uiso 1 1 calc R
H39C H 0.0544 0.8482 0.1851 0.064 Uiso 1 1 calc R
C14 C -0.0825(3) 0.8283(2) 0.35558(18) 0.0410(6) Uani 1 1 d .
H26A H -0.0993 0.7811 0.4095 0.062 Uiso 1 1 calc R
H26B H -0.1566 0.8979 0.3547 0.062 Uiso 1 1 calc R
H26C H -0.0081 0.8468 0.3527 0.062 Uiso 1 1 calc R
C15 C 0.2042(2) 0.20419(17) 0.36044(13) 0.0236(4) Uani 1 1 d .
C16 C 0.3235(2) 0.15528(18) 0.38658(14) 0.0257(4) Uani 1 1 d .
C17 C 0.3701(2) 0.03829(19) 0.41331(15) 0.0310(5) Uani 1 1 d .
H261 H 0.4470 0.0073 0.4323 0.037 Uiso 1 1 calc R
C18 C 0.3057(2) -0.0329(2) 0.41249(16) 0.0346(5) Uani 1 1 d .
H251 H 0.3385 -0.1108 0.4307 0.041 Uiso 1 1 calc R
C19 C 0.1918(2) 0.0132(2) 0.38418(16) 0.0328(5) Uani 1 1 d .
H35 H 0.1487 -0.0348 0.3827 0.039 Uiso 1 1 calc R
C20 C 0.1397(2) 0.12981(18) 0.35771(14) 0.0266(4) Uani 1 1 d .
C21 C 0.0114(2) 0.1728(2) 0.33066(16) 0.0325(5) Uani 1 1 d .
H51 H -0.0144 0.2563 0.3169 0.039 Uiso 1 1 calc R
C22 C -0.0951(2) 0.1490(2) 0.40663(19) 0.0427(6) Uani 1 1 d .
H29A H -0.1051 0.1856 0.4576 0.064 Uiso 1 1 calc R
H29B H -0.0718 0.0676 0.4217 0.064 Uiso 1 1 calc R
H29C H -0.1754 0.1789 0.3883 0.064 Uiso 1 1 calc R
C23 C 0.0239(3) 0.1200(2) 0.24713(18) 0.0437(6) Uani 1 1 d .
H45A H -0.0578 0.1510 0.2308 0.065 Uiso 1 1 calc R
H45B H 0.0487 0.0381 0.2591 0.065 Uiso 1 1 calc R
H45C H 0.0888 0.1379 0.1993 0.065 Uiso 1 1 calc R
C24 C 0.3763(3) 0.2573(2) 0.48289(17) 0.0405(6) Uani 1 1 d .
H36A H 0.4026 0.1878 0.5208 0.061 Uiso 1 1 calc R
H36B H 0.2856 0.2994 0.5047 0.061 Uiso 1 1 calc R
H36C H 0.4256 0.3034 0.4826 0.061 Uiso 1 1 calc R
C25 C 0.4000(2) 0.2275(2) 0.38859(15) 0.0304(5) Uani 1 1 d .
H33 H 0.3695 0.2996 0.3519 0.037 Uiso 1 1 calc R
C26 C 0.5467(2) 0.1693(2) 0.35062(18) 0.0420(6) Uani 1 1 d .
H32A H 0.5611 0.1437 0.2937 0.063 Uiso 1 1 calc R
H32B H 0.5815 0.1045 0.3905 0.063 Uiso 1 1 calc R
H32C H 0.5889 0.2233 0.3441 0.063 Uiso 1 1 calc R
C34 C 0.0228(2) 0.5134(2) 0.13941(15) 0.0323(5) Uani 1 1 d .
H15A H 0.0445 0.5824 0.1242 0.039 Uiso 1 1 calc R
H15B H -0.0667 0.5351 0.1367 0.039 Uiso 1 1 calc R
C35 C 0.1087(2) 0.4296(2) 0.06991(15) 0.0354(5) Uani 1 1 d .
C36 C 0.0737(3) 0.3397(2) 0.05960(18) 0.0457(7) Uani 1 1 d .
H21 H -0.0036 0.3329 0.0947 0.055 Uiso 1 1 calc R
C37 C 0.1521(4) 0.2608(3) -0.0018(2) 0.0612(9) Uani 1 1 d .
H20 H 0.1277 0.2011 -0.0073 0.073 Uiso 1 1 calc R
C38 C 0.2642(4) 0.2704(3) -0.0541(2) 0.0677(11) Uani 1 1 d .
H19 H 0.3161 0.2173 -0.0955 0.081 Uiso 1 1 calc R
C39 C 0.3019(3) 0.3573(3) -0.04638(19) 0.0655(10) Uani 1 1 d .
H18 H 0.3793 0.3631 -0.0823 0.079 Uiso 1 1 calc R
C40 C 0.2228(3) 0.4382(3) 0.01642(17) 0.0488(7) Uani 1 1 d .
H17 H 0.2480 0.4976 0.0216 0.059 Uiso 1 1 calc R
C41 C 0.4512(4) 0.0943(3) 0.1250(3) 0.0765(11) Uani 1 1 d .
H44A H 0.4300 0.0808 0.1887 0.115 Uiso 1 1 calc R
H44B H 0.4780 0.0234 0.0990 0.115 Uiso 1 1 calc R
H44C H 0.3764 0.1491 0.1058 0.115 Uiso 1 1 calc R
C42 C 0.5590(3) 0.1403(3) 0.0965(2) 0.0602(9) Uani 1 1 d .
C47 C 0.5365(4) 0.2530(4) 0.1056(2) 0.0719(10) Uani 1 1 d .
H50 H 0.4519 0.3005 0.1286 0.086 Uiso 1 1 calc R
C46 C 0.6327(4) 0.2988(5) 0.0823(3) 0.0838(13) Uani 1 1 d .
H49 H 0.6125 0.3759 0.0885 0.101 Uiso 1 1 calc R
C45 C 0.7567(4) 0.2311(5) 0.0504(3) 0.0947(15) Uani 1 1 d .
H48 H 0.8228 0.2608 0.0364 0.114 Uiso 1 1 calc R
C44 C 0.7847(4) 0.1191(5) 0.0390(4) 0.121(2) Uani 1 1 d .
H47 H 0.8698 0.0727 0.0161 0.145 Uiso 1 1 calc R
C43 C 0.6850(4) 0.0733(4) 0.0617(3) 0.1090(19) Uani 1 1 d .
H46 H 0.7048 -0.0029 0.0531 0.131 Uiso 1 1 calc R
C27 C 0.2057(2) 0.5693(2) 0.44666(15) 0.0321(5) Uani 1 1 d .
H37A H 0.1943 0.6249 0.4858 0.039 Uiso 1 1 d R
H37B H 0.2748 0.4991 0.4597 0.039 Uiso 1 1 d R
C28 C 0.2474(2) 0.61515(18) 0.35112(15) 0.0271(4) Uani 1 1 d .
C29 C 0.2817(2) 0.5480(2) 0.28099(16) 0.0327(5) Uani 1 1 d .
H55 H 0.2775 0.4748 0.2925 0.039 Uiso 1 1 calc R
C30 C 0.3221(2) 0.5901(2) 0.19402(17) 0.0392(6) Uani 1 1 d .
H40 H 0.3436 0.5450 0.1477 0.047 Uiso 1 1 calc R
C31 C 0.3308(2) 0.6980(2) 0.17546(17) 0.0403(6) Uani 1 1 d .
H41 H 0.3581 0.7257 0.1171 0.048 Uiso 1 1 calc R
C32 C 0.2985(2) 0.7645(2) 0.24469(17) 0.0381(6) Uani 1 1 d .
H42 H 0.3039 0.8373 0.2330 0.046 Uiso 1 1 calc R
C33 C 0.2579(2) 0.7227(2) 0.33188(16) 0.0314(5) Uani 1 1 d .
H43 H 0.2375 0.7677 0.3780 0.038 Uiso 1 1 calc R

loop_
_atom_site_aniso_label
_atom_site_aniso_U_11
_atom_site_aniso_U_22
_atom_site_aniso_U_33
_atom_site_aniso_U_23
_atom_site_aniso_U_13
_atom_site_aniso_U_12
Mg1 0.0267(4) 0.0247(4) 0.0231(3) -0.0050(3) -0.0060(3) -0.0089(3)
N1 0.0281(9) 0.0228(8) 0.0239(8) -0.0045(7) -0.0065(7) -0.0077(7)
N2 0.0219(8) 0.0229(8) 0.0262(8) -0.0042(7) -0.0056(7) -0.0087(7)
O1 0.0274(7) 0.0290(8) 0.0245(7) -0.0057(6) -0.0047(6) -0.0116(6)
C1 0.0255(10) 0.0226(10) 0.0248(10) -0.0036(8) -0.0081(8) -0.0053(8)
C2 0.0236(10) 0.0252(10) 0.0238(10) -0.0022(8) -0.0042(8) -0.0114(8)
C3 0.0201(9) 0.0267(10) 0.0246(10) -0.0063(8) -0.0061(8) -0.0041(8)
C4 0.0256(10) 0.0272(10) 0.0286(10) -0.0055(8) -0.0071(9) -0.0077(8)
C5 0.0289(11) 0.0262(11) 0.0354(12) -0.0067(9) -0.0104(10) -0.0021(9)
C6 0.0257(11) 0.0375(13) 0.0318(11) -0.0058(10) -0.0097(10) -0.0030(9)
C7 0.0209(10) 0.0416(13) 0.0328(12) -0.0092(10) -0.0050(9) -0.0080(9)
C8 0.0241(10) 0.0320(11) 0.0255(10) -0.0062(8) -0.0067(9) -0.0081(9)
C9 0.0251(10) 0.0344(12) 0.0372(12) -0.0050(10) -0.0052(10) -0.0129(9)
C10 0.0301(12) 0.0482(15) 0.0362(12) -0.0019(11) -0.0078(10) -0.0190(11)
C11 0.0621(18) 0.0480(16) 0.0447(15) -0.0135(13) 0.0002(14) -0.0306(14)
C12 0.0278(11) 0.0270(11) 0.0439(13) -0.0028(10) -0.0119(10) -0.0072(9)
C13 0.0384(14) 0.0413(14) 0.0483(15) 0.0014(12) -0.0099(12) -0.0161(12)
C14 0.0393(13) 0.0396(14) 0.0511(15) -0.0095(12) -0.0146(12) -0.0160(11)
C15 0.0271(10) 0.0210(9) 0.0218(9) -0.0020(8) -0.0040(8) -0.0089(8)
C16 0.0285(10) 0.0209(10) 0.0265(10) -0.0017(8) -0.0073(9) -0.0071(8)
C17 0.0285(11) 0.0274(11) 0.0355(12) -0.0012(9) -0.0099(10) -0.0076(9)
C18 0.0350(12) 0.0225(11) 0.0426(13) -0.0003(9) -0.0095(11) -0.0075(9)
C19 0.0327(12) 0.0271(11) 0.0403(12) -0.0040(9) -0.0083(10) -0.0122(9)
C20 0.0284(10) 0.0244(10) 0.0268(10) -0.0043(8) -0.0043(9) -0.0097(9)
C21 0.0350(12) 0.0266(11) 0.0423(13) -0.0029(9) -0.0147(11) -0.0139(9)
C22 0.0331(13) 0.0411(14) 0.0548(16) -0.0045(12) -0.0057(12) -0.0174(11)
C23 0.0519(16) 0.0411(14) 0.0503(15) -0.0043(12) -0.0251(13) -0.0202(12)
C24 0.0430(14) 0.0393(14) 0.0447(14) -0.0131(11) -0.0109(12) -0.0159(11)
C25 0.0298(11) 0.0329(12) 0.0314(11) -0.0002(9) -0.0091(9) -0.0139(9)
C26 0.0327(13) 0.0437(15) 0.0486(15) -0.0076(12) -0.0070(12) -0.0128(11)
C34 0.0346(12) 0.0304(11) 0.0281(11) -0.0034(9) -0.0073(10) -0.0073(10)
C35 0.0353(12) 0.0386(13) 0.0235(10) -0.0030(9) -0.0090(10) -0.0022(10)
C36 0.0546(16) 0.0414(15) 0.0392(14) -0.0099(11) -0.0208(13) -0.0054(13)
C37 0.081(2) 0.0463(17) 0.0448(16) -0.0189(13) -0.0269(18) 0.0046(16)
C38 0.076(2) 0.060(2) 0.0343(15) -0.0128(14) -0.0129(16) 0.0133(18)
C39 0.0485(18) 0.078(2) 0.0352(15) 0.0058(15) 0.0017(13) 0.0012(17)
C40 0.0386(14) 0.0571(18) 0.0330(13) 0.0010(12) -0.0022(11) -0.0051(13)
C41 0.084(3) 0.073(3) 0.070(2) 0.0020(19) -0.024(2) -0.025(2)
C42 0.0514(18) 0.066(2) 0.0457(16) -0.0001(15) -0.0137(15) -0.0029(16)
C47 0.060(2) 0.088(3) 0.065(2) -0.034(2) -0.0029(18) -0.019(2)
C46 0.077(3) 0.128(4) 0.061(2) -0.032(2) -0.003(2) -0.051(3)
C45 0.064(3) 0.135(5) 0.077(3) 0.023(3) -0.028(2) -0.034(3)
C44 0.050(2) 0.106(4) 0.126(4) 0.045(3) 0.008(2) 0.011(2)
C43 0.078(3) 0.060(2) 0.116(4) 0.023(2) 0.017(3) 0.010(2)
C27 0.0339(12) 0.0387(13) 0.0334(11) -0.0033(10) -0.0126(10) -0.0198(10)
C28 0.0240(10) 0.0273(11) 0.0325(11) -0.0006(9) -0.0100(9) -0.0105(8)
C29 0.0313(11) 0.0325(12) 0.0358(12) -0.0055(10) -0.0062(10) -0.0130(10)
C30 0.0362(13) 0.0481(15) 0.0337(12) -0.0099(11) -0.0039(11) -0.0155(11)
C31 0.0308(12) 0.0537(16) 0.0346(12) 0.0054(11) -0.0048(10) -0.0196(12)
C32 0.0338(12) 0.0353(13) 0.0453(14) 0.0062(11) -0.0108(11) -0.0160(10)
C33 0.0288(11) 0.0294(11) 0.0390(12) -0.0043(9) -0.0086(10) -0.0125(9)

loop_
_atom_type_symbol
_atom_type_description
_atom_type_scat_dispersion_real
_atom_type_scat_dispersion_imag
_atom_type_scat_source
C C 0.0030 0.0020 'International Tables Vol C Tables 4.2.6.8 and 6.1.1.4'
H H 0.0000 0.0000 'International Tables Vol C Tables 4.2.6.8 and 6.1.1.4'
Mg Mg 0.0490 0.0360 'International Tables Vol C Tables 4.2.6.8 and 6.1.1.4'
N N 0.0060 0.0030 'International Tables Vol C Tables 4.2.6.8 and 6.1.1.4'
O O 0.0110 0.0060 'International Tables Vol C Tables 4.2.6.8 and 6.1.1.4'

loop_
_geom_angle_atom_site_label_1
_geom_angle_atom_site_label_2
_geom_angle_atom_site_label_3
_geom_angle
_geom_angle_site_symmetry_1
_geom_angle_site_symmetry_3
O1 Mg1 O1 84.53(7) . 2_566
O1 Mg1 N1 124.62(8) . .
O1 Mg1 N1 133.37(8) 2_566 .
O1 Mg1 N2 117.76(7) . .
O1 Mg1 N2 117.70(7) 2_566 .
N1 Mg1 N2 82.73(7) . .
C15 N1 C1 114.76(16) . .
C15 N1 Mg1 131.43(14) . .
C1 N1 Mg1 111.17(13) . .
C2 N2 C3 120.19(17) . .
C2 N2 Mg1 109.45(14) . .
C3 N2 Mg1 130.19(13) . .
C27 O1 Mg1 134.31(14) . .
C27 O1 Mg1 126.09(13) . 2_566
Mg1 O1 Mg1 95.47(7) . 2_566
N1 C1 C2 114.70(17) . .
N1 C1 H1A 108.6 . .
C2 C1 H1A 108.6 . .
N1 C1 H1B 108.6 . .
C2 C1 H1B 108.6 . .
H1A C1 H1B 107.6 . .
N2 C2 C1 118.47(18) . .
N2 C2 C34 123.29(19) . .
C1 C2 C34 118.23(18) . .
C8 C3 C4 121.61(19) . .
C8 C3 N2 117.08(19) . .
C4 C3 N2 121.21(18) . .
C3 C4 C5 117.5(2) . .
C3 C4 C12 123.54(19) . .
C5 C4 C12 118.9(2) . .
C6 C5 C4 121.7(2) . .
C6 C5 H27 119.1 . .
C4 C5 H27 119.1 . .
C5 C6 C7 119.8(2) . .
C5 C6 H24 120.1 . .
C7 C6 H24 120.1 . .
C6 C7 C8 120.9(2) . .
C6 C7 H53 119.6 . .
C8 C7 H53 119.6 . .
C7 C8 C3 118.4(2) . .
C7 C8 C9 118.6(2) . .
C3 C8 C9 122.92(19) . .
C8 C9 C10 112.31(19) . .
C8 C9 C11 111.6(2) . .
C10 C9 C11 109.0(2) . .
C8 C9 H52 107.9 . .
C10 C9 H52 107.9 . .
C11 C9 H52 107.9 . .
C9 C10 H28A 109.5 . .
C9 C10 H28B 109.5 . .
H28A C10 H28B 109.5 . .
C9 C10 H28C 109.5 . .
H28A C10 H28C 109.5 . .
H28B C10 H28C 109.5 . .
C9 C11 H56A 109.5 . .
C9 C11 H56B 109.5 . .
H56A C11 H56B 109.5 . .
C9 C11 H56C 109.5 . .
H56A C11 H56C 109.5 . .
H56B C11 H56C 109.5 . .
C4 C12 C13 111.57(19) . .
C4 C12 C14 110.6(2) . .
C13 C12 C14 110.2(2) . .
C4 C12 H25 108.1 . .
C13 C12 H25 108.1 . .
C14 C12 H25 108.1 . .
C12 C13 H39A 109.5 . .
C12 C13 H39B 109.5 . .
H39A C13 H39B 109.5 . .
C12 C13 H39C 109.5 . .
H39A C13 H39C 109.5 . .
H39B C13 H39C 109.5 . .
C12 C14 H26A 109.5 . .
C12 C14 H26B 109.5 . .
H26A C14 H26B 109.5 . .
C12 C14 H26C 109.5 . .
H26A C14 H26C 109.5 . .
H26B C14 H26C 109.5 . .
C16 C15 N1 120.67(18) . .
C16 C15 C20 118.26(19) . .
N1 C15 C20 121.04(18) . .
C17 C16 C15 119.5(2) . .
C17 C16 C25 118.92(19) . .
C15 C16 C25 121.59(19) . .
C18 C17 C16 122.0(2) . .
C18 C17 H261 119.0 . .
C16 C17 H261 119.0 . .
C17 C18 C19 119.0(2) . .
C17 C18 H251 120.5 . .
C19 C18 H251 120.5 . .
C18 C19 C20 121.6(2) . .
C18 C19 H35 119.2 . .
C20 C19 H35 119.2 . .
C19 C20 C15 119.7(2) . .
C19 C20 C21 117.5(2) . .
C15 C20 C21 122.76(19) . .
C20 C21 C22 111.2(2) . .
C20 C21 C23 111.7(2) . .
C22 C21 C23 110.2(2) . .
C20 C21 H51 107.9 . .
C22 C21 H51 107.9 . .
C23 C21 H51 107.9 . .
C21 C22 H29A 109.5 . .
C21 C22 H29B 109.5 . .
H29A C22 H29B 109.5 . .
C21 C22 H29C 109.5 . .
H29A C22 H29C 109.5 . .
H29B C22 H29C 109.5 . .
C21 C23 H45A 109.5 . .
C21 C23 H45B 109.5 . .
H45A C23 H45B 109.5 . .
C21 C23 H45C 109.5 . .
H45A C23 H45C 109.5 . .
H45B C23 H45C 109.5 . .
C25 C24 H36A 109.5 . .
C25 C24 H36B 109.5 . .
H36A C24 H36B 109.5 . .
C25 C24 H36C 109.5 . .
H36A C24 H36C 109.5 . .
H36B C24 H36C 109.5 . .
C16 C25 C24 110.86(19) . .
C16 C25 C26 112.8(2) . .
C24 C25 C26 109.50(19) . .
C16 C25 H33 107.8 . .
C24 C25 H33 107.8 . .
C26 C25 H33 107.8 . .
C25 C26 H32A 109.5 . .
C25 C26 H32B 109.5 . .
H32A C26 H32B 109.5 . .
C25 C26 H32C 109.5 . .
H32A C26 H32C 109.5 . .
H32B C26 H32C 109.5 . .
C2 C34 C35 115.16(19) . .
C2 C34 H15A 108.5 . .
C35 C34 H15A 108.5 . .
C2 C34 H15B 108.5 . .
C35 C34 H15B 108.5 . .
H15A C34 H15B 107.5 . .
C40 C35 C36 118.1(2) . .
C40 C35 C34 121.6(3) . .
C36 C35 C34 120.2(2) . .
C37 C36 C35 121.2(3) . .
C37 C36 H21 119.4 . .
C35 C36 H21 119.4 . .
C38 C37 C36 120.1(3) . .
C38 C37 H20 119.9 . .
C36 C37 H20 119.9 . .
C37 C38 C39 120.6(3) . .
C37 C38 H19 119.7 . .
C39 C38 H19 119.7 . .
C38 C39 C40 119.7(3) . .
C38 C39 H18 120.1 . .
C40 C39 H18 120.1 . .
C35 C40 C39 120.2(3) . .
C35 C40 H17 119.9 . .
C39 C40 H17 119.9 . .
C42 C41 H44A 109.5 . .
C42 C41 H44B 109.5 . .
H44A C41 H44B 109.5 . .
C42 C41 H44C 109.5 . .
H44A C41 H44C 109.5 . .
H44B C41 H44C 109.5 . .
C43 C42 C47 116.5(4) . .
C43 C42 C41 122.5(4) . .
C47 C42 C41 121.0(3) . .
C46 C47 C42 123.3(4) . .
C46 C47 H50 118.3 . .
C42 C47 H50 118.3 . .
C45 C46 C47 119.6(5) . .
C45 C46 H49 120.2 . .
C47 C46 H49 120.2 . .
C46 C45 C44 119.7(5) . .
C46 C45 H48 120.1 . .
C44 C45 H48 120.1 . .
C45 C44 C43 120.3(4) . .
C45 C44 H47 119.9 . .
C43 C44 H47 119.9 . .
C42 C43 C44 120.6(5) . .
C42 C43 H46 119.7 . .
C44 C43 H46 119.7 . .
O1 C27 C28 114.73(17) . .
O1 C27 H37A 108.6 . .
C28 C27 H37A 108.6 . .
O1 C27 H37B 108.6 . .
C28 C27 H37B 108.6 . .
H37A C27 H37B 107.6 . .
C33 C28 C29 118.4(2) . .
C33 C28 C27 120.7(2) . .
C29 C28 C27 120.8(2) . .
C30 C29 C28 120.3(2) . .
C30 C29 H55 119.8 . .
C28 C29 H55 119.8 . .
C31 C30 C29 120.8(2) . .
C31 C30 H40 119.6 . .
C29 C30 H40 119.6 . .
C30 C31 C32 119.2(2) . .
C30 C31 H41 120.4 . .
C32 C31 H41 120.4 . .
C31 C32 C33 120.2(2) . .
C31 C32 H42 119.9 . .
C33 C32 H42 119.9 . .
C28 C33 C32 121.1(2) . .
C28 C33 H43 119.4 . .
C32 C33 H43 119.4 . .

loop_
_geom_bond_atom_site_label_1
_geom_bond_atom_site_label_2
_geom_bond_distance
_geom_bond_site_symmetry_2
Mg1 O1 1.9560(16) .
Mg1 O1 1.9602(17) 2_566
Mg1 N1 1.9788(19) .
Mg1 N2 2.1452(19) .
N1 C15 1.418(3) .
N1 C1 1.438(3) .
N2 C2 1.291(3) .
N2 C3 1.458(3) .
O1 C27 1.413(3) .
O1 Mg1 1.9602(17) 2_566
C1 C2 1.506(3) .
C1 H1A 0.9700 .
C1 H1B 0.9700 .
C2 C34 1.513(3) .
C3 C8 1.401(3) .
C3 C4 1.403(3) .
C4 C5 1.404(3) .
C4 C12 1.508(3) .
C5 C6 1.374(3) .
C5 H27 0.9300 .
C6 C7 1.386(3) .
C6 H24 0.9300 .
C7 C8 1.394(3) .
C7 H53 0.9300 .
C8 C9 1.520(3) .
C9 C10 1.527(3) .
C9 C11 1.531(3) .
C9 H52 0.9800 .
C10 H28A 0.9600 .
C10 H28B 0.9600 .
C10 H28C 0.9600 .
C11 H56A 0.9600 .
C11 H56B 0.9600 .
C11 H56C 0.9600 .
C12 C13 1.533(4) .
C12 C14 1.541(3) .
C12 H25 0.9800 .
C13 H39A 0.9600 .
C13 H39B 0.9600 .
C13 H39C 0.9600 .
C14 H26A 0.9600 .
C14 H26B 0.9600 .
C14 H26C 0.9600 .
C15 C16 1.417(3) .
C15 C20 1.424(3) .
C16 C17 1.392(3) .
C16 C25 1.509(3) .
C17 C18 1.379(3) .
C17 H261 0.9300 .
C18 C19 1.379(3) .
C18 H251 0.9300 .
C19 C20 1.393(3) .
C19 H35 0.9300 .
C20 C21 1.519(3) .
C21 C22 1.529(4) .
C21 C23 1.534(3) .
C21 H51 0.9800 .
C22 H29A 0.9600 .
C22 H29B 0.9600 .
C22 H29C 0.9600 .
C23 H45A 0.9600 .
C23 H45B 0.9600 .
C23 H45C 0.9600 .
C24 C25 1.524(3) .
C24 H36A 0.9600 .
C24 H36B 0.9600 .
C24 H36C 0.9600 .
C25 C26 1.539(3) .
C25 H33 0.9800 .
C26 H32A 0.9600 .
C26 H32B 0.9600 .
C26 H32C 0.9600 .
C34 C35 1.518(3) .
C34 H15A 0.9700 .
C34 H15B 0.9700 .
C35 C40 1.375(4) .
C35 C36 1.398(4) .
C36 C37 1.383(4) .
C36 H21 0.9300 .
C37 C38 1.355(5) .
C37 H20 0.9300 .
C38 C39 1.369(5) .
C38 H19 0.9300 .
C39 C40 1.414(4) .
C39 H18 0.9300 .
C40 H17 0.9300 .
C41 C42 1.493(5) .
C41 H44A 0.9600 .
C41 H44B 0.9600 .
C41 H44C 0.9600 .
C42 C43 1.372(5) .
C42 C47 1.379(5) .
C47 C46 1.374(5) .
C47 H50 0.9300 .
C46 C45 1.351(6) .
C46 H49 0.9300 .
C45 C44 1.364(7) .
C45 H48 0.9300 .
C44 C43 1.411(7) .
C44 H47 0.9300 .
C43 H46 0.9300 .
C27 C28 1.519(3) .
C27 H37A 0.9700 .
C27 H37B 0.9700 .
C28 C33 1.384(3) .
C28 C29 1.395(3) .
C29 C30 1.389(3) .
C29 H55 0.9300 .
C30 C31 1.382(4) .
C30 H40 0.9300 .
C31 C32 1.381(4) .
C31 H41 0.9300 .
C32 C33 1.391(3) .
C32 H42 0.9300 .
C33 H43 0.9300 .
